data_2236472
loop_
_publ_author_name
'Haddad, Salim F.'
'Ali, Basem F.'
'Al-Far, Rawhi'

_publ_section_title
;
 2,6-Dimethylpyridinium bromide
;
_journal_coeditor_code LR2077
_journal_issue 10
_journal_name_full 'Acta Crystallographica Section E'
_journal_page_first o2983
_journal_page_last o2984
_journal_paper_doi 10.1107/S1600536812039578
_journal_volume 68
_journal_year 2012
_chemical_formula_iupac 'C7 H10 N +, Br -'
_chemical_formula_moiety 'C7 H10 N +, Br -'
_chemical_formula_sum 'C7 H10 Br N'
_chemical_formula_weight 188.06
_chemical_name_common (2,6-DMPyH).Br
_chemical_name_systematic
;
2,6-Dimethylpyridinium bromide
;
_space_group_IT_number 62
_symmetry_cell_setting orthorhombic
_symmetry_space_group_name_Hall '-P 2ac 2n'
_symmetry_space_group_name_H-M 'P n m a'
_atom_sites_solution_hydrogens geom
_atom_sites_solution_primary direct
_atom_sites_solution_secondary difmap
_audit_creation_method SHELXL-97
_cell_angle_alpha 90.00
_cell_angle_beta 90.00
_cell_angle_gamma 90.00
_cell_formula_units_Z 12
_cell_length_a 15.0788(13)
_cell_length_b 20.432(3)
_cell_length_c 7.8456(7)
_cell_measurement_reflns_used 1341
_cell_measurement_temperature 293(2)
_cell_measurement_theta_max 29.2700
_cell_measurement_theta_min 2.9847
_cell_volume 2417.2(5)
_computing_cell_refinement 'CrysAlis PRO (Agilent, 2011)'
_computing_data_collection 'CrysAlis PRO (Agilent, 2011)'
_computing_data_reduction 'CrysAlis PRO (Agilent, 2011)'
_computing_molecular_graphics 'SHELXTL (Sheldrick, 2008)'
_computing_publication_material 'SHELXTL (Sheldrick, 2008)'
_computing_structure_refinement 'SHELXTL (Sheldrick, 2008)'
_computing_structure_solution 'SHELXTL (Sheldrick, 2008)'
_diffrn_ambient_temperature 293(2)
_diffrn_detector_area_resol_mean 16.0534
_diffrn_measured_fraction_theta_full 0.997
_diffrn_measured_fraction_theta_max 0.997
_diffrn_measurement_device_type 'Agilent Xcalibur Eos'
_diffrn_measurement_method '\w scans'
_diffrn_radiation_monochromator graphite
_diffrn_radiation_source 'Enhance (Mo) X-ray Source'
_diffrn_radiation_type MoK\a
_diffrn_radiation_wavelength 0.71073
_diffrn_reflns_av_R_equivalents 0.0363
_diffrn_reflns_av_sigmaI/netI 0.0388
_diffrn_reflns_limit_h_max 11
_diffrn_reflns_limit_h_min -17
_diffrn_reflns_limit_k_max 24
_diffrn_reflns_limit_k_min -23
_diffrn_reflns_limit_l_max 7
_diffrn_reflns_limit_l_min -9
_diffrn_reflns_number 6863
_diffrn_reflns_theta_full 25.03
_diffrn_reflns_theta_max 25.03
_diffrn_reflns_theta_min 3.36
_diffrn_standards_decay_% 0.0
_exptl_absorpt_coefficient_mu 5.017
_exptl_absorpt_correction_T_max 0.367
_exptl_absorpt_correction_T_min 0.242
_exptl_absorpt_correction_type multi-scan
_exptl_absorpt_process_details '(CrysAlis PRO; Agilent, 2011)'
_exptl_crystal_colour colourless
_exptl_crystal_density_diffrn 1.550
_exptl_crystal_density_method 'not measured'
_exptl_crystal_description block
_exptl_crystal_F_000 1128
_exptl_crystal_size_max 0.30
_exptl_crystal_size_mid 0.25
_exptl_crystal_size_min 0.20
_refine_diff_density_max 0.456
_refine_diff_density_min -0.430
_refine_ls_extinction_method none
_refine_ls_goodness_of_fit_ref 1.028
_refine_ls_hydrogen_treatment constr
_refine_ls_matrix_type full
_refine_ls_number_parameters 140
_refine_ls_number_reflns 2194
_refine_ls_number_restraints 0
_refine_ls_restrained_S_all 1.028
_refine_ls_R_factor_all 0.0584
_refine_ls_R_factor_gt 0.0404
_refine_ls_shift/su_max 0.001
_refine_ls_shift/su_mean 0.000
_refine_ls_structure_factor_coef Fsqd
_refine_ls_weighting_details 'calc w=1/[\s^2^(Fo^2^)+(0.0499P)^2^+0.7328P] where P=(Fo^2^+2Fc^2^)/3'
_refine_ls_weighting_scheme calc
_refine_ls_wR_factor_gt 0.0935
_refine_ls_wR_factor_ref 0.1020
_reflns_number_gt 1708
_reflns_number_total 2194
_reflns_threshold_expression I>2\s(I)
_cod_data_source_file lr2077.cif
_cod_data_source_block I
_cod_database_code 2236472
_cod_database_fobs_code 2236472

loop_
_symmetry_equiv_pos_as_xyz
'x, y, z'
'-x+1/2, -y, z+1/2'
'-x, y+1/2, -z'
'x+1/2, -y+1/2, -z+1/2'
'-x, -y, -z'
'x-1/2, y, -z-1/2'
'x, -y-1/2, z'
'-x-1/2, y-1/2, z-1/2'

loop_
_atom_site_type_symbol
_atom_site_label
_atom_site_fract_x
_atom_site_fract_y
_atom_site_fract_z
_atom_site_U_iso_or_equiv
_atom_site_adp_type
_atom_site_calc_flag
_atom_site_refinement_flags
_atom_site_occupancy
_atom_site_symmetry_multiplicity
N N1 0.0302(2) 0.08268(13) 0.5688(4) 0.0385(7) Uani d . 1 1
H H1A 0.0643 0.0802 0.6564 0.046 Uiso d R 1 1
C C1 -0.0586(3) 0.08263(16) 0.5951(5) 0.0397(9) Uani d . 1 1
C C2 -0.1132(3) 0.08487(18) 0.4561(6) 0.0477(10) Uani d . 1 1
H H2B -0.1744 0.0839 0.4697 0.057 Uiso calc R 1 1
C C3 -0.0765(3) 0.08853(18) 0.2958(6) 0.0511(11) Uani d . 1 1
H H3A -0.1134 0.0908 0.2011 0.061 Uiso calc R 1 1
C C4 0.0140(3) 0.08893(17) 0.2736(5) 0.0503(10) Uani d . 1 1
H H4A 0.0380 0.0910 0.1646 0.060 Uiso calc R 1 1
C C5 0.0685(3) 0.08625(17) 0.4130(5) 0.0419(10) Uani d . 1 1
C C6 -0.0902(3) 0.07923(18) 0.7754(5) 0.0519(11) Uani d . 1 1
H H6A -0.0420 0.0892 0.8510 0.078 Uiso calc R 1 1
H H6B -0.1117 0.0360 0.7990 0.078 Uiso calc R 1 1
H H6C -0.1372 0.1103 0.7920 0.078 Uiso calc R 1 1
C C7 0.1671(3) 0.08641(19) 0.4050(6) 0.0568(12) Uani d . 1 1
H H7A 0.1896 0.1233 0.4675 0.085 Uiso calc R 1 1
H H7B 0.1857 0.0894 0.2883 0.085 Uiso calc R 1 1
H H7C 0.1895 0.0467 0.4541 0.085 Uiso calc R 1 1
N N2 0.4525(3) 0.2500 0.7490(5) 0.0406(10) Uani d S 1 2
H H2A 0.4164 0.2500 0.6640 0.049 Uiso d SR 1 2
C C8 0.4177(4) 0.2500 0.9087(7) 0.0403(13) Uani d S 1 2
C C9 0.4755(4) 0.2500 1.0449(7) 0.0450(13) Uani d S 1 2
H H9A 0.4542 0.2500 1.1561 0.054 Uiso calc SR 1 2
C C10 0.5655(4) 0.2500 1.0135(7) 0.0480(14) Uani d S 1 2
H H10A 0.6049 0.2500 1.1047 0.058 Uiso calc SR 1 2
C C11 0.5977(4) 0.2500 0.8509(8) 0.0502(15) Uani d S 1 2
H H11A 0.6585 0.2500 0.8319 0.060 Uiso calc SR 1 2
C C12 0.5402(3) 0.2500 0.7161(7) 0.0397(12) Uani d S 1 2
C C13 0.3189(4) 0.2500 0.9253(8) 0.0522(15) Uani d S 1 2
H H13A 0.2969 0.2063 0.9096 0.078 Uiso calc PR 0.50 1
H H13B 0.2937 0.2783 0.8404 0.078 Uiso calc PR 0.50 1
H H13C 0.3026 0.2654 1.0366 0.078 Uiso calc PR 0.50 1
C C14 0.5682(4) 0.2500 0.5325(7) 0.0578(16) Uani d S 1 2
H H14A 0.5901 0.2926 0.5023 0.087 Uiso calc PR 0.50 1
H H14B 0.5182 0.2393 0.4619 0.087 Uiso calc PR 0.50 1
H H14C 0.6141 0.2181 0.5158 0.087 Uiso calc PR 0.50 1
Br Br1 0.31927(4) 0.2500 0.43172(8) 0.0566(2) Uani d S 1 2
Br Br2 0.15804(3) 0.07357(3) 0.89056(6) 0.0627(2) Uani d . 1 1

loop_
_atom_site_aniso_label
_atom_site_aniso_U_11
_atom_site_aniso_U_22
_atom_site_aniso_U_33
_atom_site_aniso_U_12
_atom_site_aniso_U_13
_atom_site_aniso_U_23
N1 0.0341(18) 0.0458(17) 0.0357(17) -0.0006(14) -0.0011(14) -0.0024(15)
C1 0.036(2) 0.039(2) 0.044(2) -0.0048(17) 0.0076(19) 0.0001(17)
C2 0.030(2) 0.057(2) 0.057(3) -0.0002(18) 0.000(2) -0.004(2)
C3 0.051(3) 0.059(2) 0.043(2) 0.000(2) -0.008(2) 0.001(2)
C4 0.054(3) 0.059(2) 0.039(2) 0.003(2) 0.004(2) -0.002(2)
C5 0.035(2) 0.044(2) 0.046(2) -0.0027(17) 0.0079(19) -0.0013(18)
C6 0.044(2) 0.066(3) 0.046(2) -0.003(2) 0.010(2) 0.003(2)
C7 0.037(2) 0.077(3) 0.056(3) -0.002(2) 0.009(2) 0.001(2)
N2 0.035(2) 0.048(2) 0.039(3) 0.000 0.000(2) 0.000
C8 0.035(3) 0.046(3) 0.040(3) 0.000 0.003(2) 0.000
C9 0.051(3) 0.047(3) 0.038(3) 0.000 -0.002(3) 0.000
C10 0.042(3) 0.054(3) 0.048(3) 0.000 -0.012(3) 0.000
C11 0.032(3) 0.063(4) 0.055(4) 0.000 0.001(3) 0.000
C12 0.034(3) 0.042(3) 0.043(3) 0.000 0.002(3) 0.000
C13 0.032(3) 0.072(4) 0.052(4) 0.000 0.006(3) 0.000
C14 0.048(4) 0.078(4) 0.048(4) 0.000 0.010(3) 0.000
Br1 0.0362(3) 0.0925(5) 0.0410(3) 0.000 0.0003(3) 0.000
Br2 0.0390(3) 0.1034(4) 0.0456(3) 0.0040(2) -0.00588(19) -0.0051(2)

loop_
_atom_type_symbol
_atom_type_description
_atom_type_scat_dispersion_real
_atom_type_scat_dispersion_imag
_atom_type_scat_source
C C 0.0033 0.0016 'International Tables Vol C Tables 4.2.6.8 and 6.1.1.4'
H H 0.0000 0.0000 'International Tables Vol C Tables 4.2.6.8 and 6.1.1.4'
N N 0.0061 0.0033 'International Tables Vol C Tables 4.2.6.8 and 6.1.1.4'
Br Br -0.2901 2.4595 'International Tables Vol C Tables 4.2.6.8 and 6.1.1.4'

loop_
_geom_angle_atom_site_label_1
_geom_angle_atom_site_label_2
_geom_angle_atom_site_label_3
_geom_angle
C1 N1 C5 124.0(4)
C1 N1 H1A 118.0
C5 N1 H1A 117.9
N1 C1 C2 118.3(4)
N1 C1 C6 117.4(4)
C2 C1 C6 124.4(4)
C1 C2 C3 119.2(4)
C1 C2 H2B 120.4
C3 C2 H2B 120.4
C4 C3 C2 121.0(4)
C4 C3 H3A 119.5
C2 C3 H3A 119.5
C5 C4 C3 119.6(4)
C5 C4 H4A 120.2
C3 C4 H4A 120.2
N1 C5 C4 117.8(4)
N1 C5 C7 117.7(4)
C4 C5 C7 124.5(4)
C1 C6 H6A 109.5
C1 C6 H6B 109.5
H6A C6 H6B 109.5
C1 C6 H6C 109.5
H6A C6 H6C 109.5
H6B C6 H6C 109.5
C5 C7 H7A 109.5
C5 C7 H7B 109.5
H7A C7 H7B 109.5
C5 C7 H7C 109.5
H7A C7 H7C 109.5
H7B C7 H7C 109.5
C12 N2 C8 123.8(5)
C12 N2 H2A 118.1
C8 N2 H2A 118.1
N2 C8 C9 118.1(5)
N2 C8 C13 117.7(5)
C9 C8 C13 124.2(5)
C10 C9 C8 119.0(5)
C10 C9 H9A 120.5
C8 C9 H9A 120.5
C11 C10 C9 121.1(5)
C11 C10 H10A 119.5
C9 C10 H10A 119.5
C10 C11 C12 119.9(5)
C10 C11 H11A 120.1
C12 C11 H11A 120.1
N2 C12 C11 118.3(5)
N2 C12 C14 117.3(5)
C11 C12 C14 124.4(5)
C8 C13 H13A 109.5
C8 C13 H13B 109.5
H13A C13 H13B 109.5
C8 C13 H13C 109.5
H13A C13 H13C 109.5
H13B C13 H13C 109.5
C12 C14 H14A 109.5
C12 C14 H14B 109.5
H14A C14 H14B 109.5
C12 C14 H14C 109.5
H14A C14 H14C 109.5
H14B C14 H14C 109.5

loop_
_geom_bond_atom_site_label_1
_geom_bond_atom_site_label_2
_geom_bond_distance
N1 C1 1.354(5)
N1 C5 1.354(5)
N1 H1A 0.8600
C1 C2 1.368(6)
C1 C6 1.494(5)
C2 C3 1.376(6)
C2 H2B 0.9300
C3 C4 1.376(6)
C3 H3A 0.9300
C4 C5 1.369(6)
C4 H4A 0.9300
C5 C7 1.487(6)
C6 H6A 0.9600
C6 H6B 0.9600
C6 H6C 0.9600
C7 H7A 0.9600
C7 H7B 0.9600
C7 H7C 0.9600
N2 C12 1.348(6)
N2 C8 1.358(6)
N2 H2A 0.8600
C8 C9 1.379(7)
C8 C13 1.496(7)
C9 C10 1.379(8)
C9 H9A 0.9300
C10 C11 1.365(8)
C10 H10A 0.9300
C11 C12 1.367(7)
C11 H11A 0.9300
C12 C14 1.501(7)
C13 H13A 0.9600
C13 H13B 0.9600
C13 H13C 0.9600
C14 H14A 0.9600
C14 H14B 0.9600
C14 H14C 0.9600

loop_
_geom_hbond_atom_site_label_D
_geom_hbond_atom_site_label_H
_geom_hbond_atom_site_label_A
_geom_hbond_site_symmetry_A
_geom_hbond_distance_DH
_geom_hbond_distance_HA
_geom_hbond_distance_DA
_geom_hbond_angle_DHA
N2 H2A Br1 . 0.86 2.34 3.199(5) 180.0
N1 H1A Br2 . 0.86 2.32 3.182(4) 179.3
C4 H4A Br2 1_554 0.93 2.83 3.722(5) 160.5
C2 H2B Br2 6_557 0.93 2.76 3.664(5) 162.8
C9 H9A Br1 7_566 0.93 2.97 3.842(6) 157.0

loop_
_geom_torsion_atom_site_label_1
_geom_torsion_atom_site_label_2
_geom_torsion_atom_site_label_3
_geom_torsion_atom_site_label_4
_geom_torsion
C5 N1 C1 C2 1.5(5)
C5 N1 C1 C6 -179.3(3)
N1 C1 C2 C3 -1.4(5)
C6 C1 C2 C3 179.4(4)
C1 C2 C3 C4 1.0(6)
C2 C3 C4 C5 -0.6(6)
C1 N1 C5 C4 -1.1(5)
C1 N1 C5 C7 179.4(3)
C3 C4 C5 N1 0.6(5)
C3 C4 C5 C7 -180.0(3)
C12 N2 C8 C9 0.000(2)
C12 N2 C8 C13 180.0000(10)
N2 C8 C9 C10 0.000(2)
C13 C8 C9 C10 180.0000(10)
C8 C9 C10 C11 0.000(2)
C9 C10 C11 C12 0.000(2)
C8 N2 C12 C11 0.0000(10)
C8 N2 C12 C14 180.0
C10 C11 C12 N2 0.0000(10)
C10 C11 C12 C14 180.0000(10)
